data_1549530
loop_
_publ_author_name
'K\"oferstein, Roberto'
'Robl, Christian'

_publ_section_title
;
 M2(H2O)[\m10-C6H2(COO)4] (M= Ba2+, Pb2+) - Two Isotypic Three-Dimensional
 Coordination Polymers with a Layer-like Separation between Anions and
 Cations
;
_journal_issue 6
_journal_name_full 'Zeitschrift f\"ur anorganische und allgemeine Chemie'
_journal_page_first 1150
_journal_paper_doi 10.1002/zaac.201500050
_journal_volume 641
_journal_year 2015
_chemical_formula_sum 'C10 H4 Ba2 O9'
_chemical_formula_weight 542.810
_space_group_IT_number 15
_symmetry_Int_Tables_number 15
_symmetry_space_group_name_Hall '-C 2yc'
_symmetry_space_group_name_H-M 'C 1 2/c 1'
_audit_creation_date 2018-06-12
_audit_creation_method SHELXL
_audit_update_record 2018-06-12
_cell_angle_alpha 90.000
_cell_angle_beta 114.512(5)
_cell_angle_gamma 90.000
_cell_formula_units_Z 4
_cell_length_a 7.8089(4)
_cell_length_b 17.5619(8)
_cell_length_c 9.1480(5)
_cell_volume 1141.48(11)
_refine_ls_R_factor_all 0.023
_refine_ls_R_factor_obs 0.020
_cod_data_source_file BaPYRO1.cif
_cod_data_source_block bapyro
_cod_original_cell_volume 1141.5(1)
_cod_original_sg_symbol_Hall -C_2yc
_cod_database_code 1549530

loop_
_symmetry_equiv_pos_site_id
_symmetry_equiv_pos_as_xyz
1 x,y,z
2 -x,y,1/2-z
3 -x,-y,-z
4 x,-y,1/2+z
5 1/2+x,1/2+y,z
6 1/2-x,1/2+y,1/2-z
7 1/2-x,1/2-y,-z
8 1/2+x,1/2-y,1/2+z

loop_
_atom_site_aniso_label
_atom_site_aniso_U_11
_atom_site_aniso_U_22
_atom_site_aniso_U_33
_atom_site_aniso_U_12
_atom_site_aniso_U_13
_atom_site_aniso_U_23
Ba1 0.01066(13) 0.00925(12) 0.01452(12) 0.00000 0.00632(10) 0.00000
Ba2 0.01114(14) 0.01002(12) 0.02099(14) 0.00000 0.00595(11) 0.00000
OW 0.025(2) 0.014(2) 0.027(2) 0.00000 0.015(2) 0.00000
O1 0.0153(11) 0.0133(10) 0.0235(11) 0.0008(9) 0.0094(10) -0.0059(9)
O2 0.0137(11) 0.0130(9) 0.0179(10) -0.0005(8) 0.0071(9) 0.0045(8)
O3 0.0125(11) 0.0085(9) 0.0217(11) -0.0024(8) 0.0047(9) -0.0013(8)
O4 0.0089(11) 0.013(1) 0.0367(13) -0.0002(9) 0.0036(10) -0.0002(10)
C1 0.0052(13) 0.0088(11) 0.0173(13) -0.0005(10) 0.0021(11) 0.0002(11)
C2 0.0123(13) 0.0093(12) 0.0126(12) -0.0033(11) 0.0053(11) -0.0023(10)
C3 0.0112(13) 0.0055(11) 0.0121(12) -0.0006(10) 0.0047(11) 0.0017(9)
C4 0.0124(14) 0.0081(11) 0.0125(12) -0.0018(11) 0.0063(11) -0.0001(10)
C5 0.0095(14) 0.0109(12) 0.0152(12) 0.0002(11) 0.0047(11) 0.0013(11)

loop_
_atom_site_label
_atom_site_type_symbol
_atom_site_fract_x
_atom_site_fract_y
_atom_site_fract_z
_atom_site_occupancy
_atom_site_symmetry_multiplicity
_atom_site_Wyckoff_symbol
_atom_site_calc_flag
_atom_site_thermal_displace_type
_atom_site_U_iso_or_equiv
Ba1 Ba 0.0000 0.4708(0) 0.7500 1.000 4 e d Uani 0.01111(8)
Ba2 Ba -0.5000 0.5684(0) 0.7500 1.000 4 e d Uani 0.01429(8)
OW O 0.0000 0.3156(2) 0.7500 1.000 4 e d Uani 0.0210(7)
O1 O 0.3240(3) 0.5440(1) 0.9668(3) 1.000 8 f d Uani 0.0169(5)
O2 O 0.2980(3) 0.5669(1) 1.1962(3) 1.000 8 f d Uani 0.0147(4)
O3 O -0.0796(3) 0.5870(1) 0.9265(3) 1.000 8 f d Uani 0.0150(4)
O4 O -0.2485(3) 0.6928(1) 0.8547(3) 1.000 8 f d Uani 0.0215(5)
C1 C 0.2950(4) 0.5878(2) 1.0636(3) 1.000 8 f d Uani 0.0113(5)
C2 C -0.0936(4) 0.6596(2) 0.9103(3) 1.000 8 f d Uani 0.0113(5)
C3 C 0.2644(4) 0.6716(2) 1.0235(3) 1.000 8 f d Uani 0.0096(5)
C4 C 0.0864(4) 0.7051(2) 0.9590(3) 1.000 8 f d Uani 0.0106(5)
C5 C 0.0755(5) 0.7840(2) 0.9376(4) 1.000 8 f d Uani 0.0120(5)
H1 H -0.0159(63) 0.8011(24) 0.9042(49) 1.000 8 f d Uiso 0.026(12)
H2 H 0.0889(54) 0.2925(22) 0.7775(49) 1.000 8 f d Uiso 0.022(11)

loop_
_atom_type_symbol
Ba
O
C
H

loop_
_geom_angle_atom_site_label_1
_geom_angle_atom_site_label_2
_geom_angle_atom_site_label_3
_geom_angle_site_symmetry_1
_geom_angle_site_symmetry_2
_geom_angle_site_symmetry_3
_geom_angle
_geom_angle_publ_flag
O2 Ba1 O2 3_567 . 4_564 151.10(9) no
O2 Ba1 OW 3_567 . . 75.55(5) no
O2 Ba1 OW 4_564 . . 75.55(5) no
O2 Ba1 O1 3_567 . . 126.01(7) no
O2 Ba1 O1 4_564 . . 68.99(6) no
OW Ba1 O1 . . . 117.38(5) no
O2 Ba1 O1 3_567 . 2_556 68.99(6) no
O2 Ba1 O1 4_564 . 2_556 126.01(7) no
OW Ba1 O1 . . 2_556 117.38(5) no
O1 Ba1 O1 . . 2_556 125.24(9) no
O2 Ba1 O3 3_567 . . 69.93(7) no
O2 Ba1 O3 4_564 . . 134.70(6) no
OW Ba1 O3 . . . 136.21(4) no
O1 Ba1 O3 . . . 67.15(6) no
O1 Ba1 O3 2_556 . . 74.00(6) no
O2 Ba1 O3 3_567 . 2_556 134.70(6) no
O2 Ba1 O3 4_564 . 2_556 69.93(7) no
OW Ba1 O3 . . 2_556 136.21(4) no
O1 Ba1 O3 . . 2_556 74.00(6) no
O1 Ba1 O3 2_556 . 2_556 67.15(6) no
O3 Ba1 O3 . . 2_556 87.58(9) no
O2 Ba1 O3 3_567 . 4_564 105.36(7) no
O2 Ba1 O3 4_564 . 4_564 64.09(7) no
OW Ba1 O3 . . 4_564 69.82(4) no
O1 Ba1 O3 . . 4_564 128.57(6) no
O1 Ba1 O3 2_556 . 4_564 72.17(6) no
O3 Ba1 O3 . . 4_564 144.99(7) no
O3 Ba1 O3 2_556 . 4_564 71.27(7) no
O2 Ba1 O3 3_567 . 3_567 64.09(7) no
O2 Ba1 O3 4_564 . 3_567 105.36(7) no
OW Ba1 O3 . . 3_567 69.82(4) no
O1 Ba1 O3 . . 3_567 72.17(6) no
O1 Ba1 O3 2_556 . 3_567 128.57(6) no
O3 Ba1 O3 . . 3_567 71.27(7) no
O3 Ba1 O3 2_556 . 3_567 144.99(7) no
O3 Ba1 O3 4_564 . 3_567 139.65(8) no
O2 Ba1 Ba2 3_567 . 1_655 166.76(5) no
O2 Ba1 Ba2 4_564 . 1_655 39.40(5) no
OW Ba1 Ba2 . . 1_655 113.71(0) no
O1 Ba1 Ba2 . . 1_655 41.95(5) no
O1 Ba1 Ba2 2_556 . 1_655 111.95(5) no
O3 Ba1 Ba2 . . 1_655 97.35(5) no
O3 Ba1 Ba2 2_556 . 1_655 44.87(5) no
O3 Ba1 Ba2 4_564 . 1_655 87.14(5) no
O3 Ba1 Ba2 3_567 . 1_655 109.11(4) no
O2 Ba1 Ba2 3_567 . . 39.40(4) no
O2 Ba1 Ba2 4_564 . . 166.76(5) no
OW Ba1 Ba2 . . . 113.71(0) no
O1 Ba1 Ba2 . . . 111.95(4) no
O1 Ba1 Ba2 2_556 . . 41.95(5) no
O3 Ba1 Ba2 . . . 44.87(5) no
O3 Ba1 Ba2 2_556 . . 97.35(5) no
O3 Ba1 Ba2 4_564 . . 109.11(4) no
O3 Ba1 Ba2 3_567 . . 87.14(4) no
Ba2 Ba1 Ba2 1_655 . . 132.57(1) no
O2 Ba1 Ba2 3_567 . 3_466 72.77(5) no
O2 Ba1 Ba2 4_564 . 3_466 102.86(5) no
OW Ba1 Ba2 . . 3_466 81.52(0) no
O1 Ba1 Ba2 . . 3_466 154.77(5) no
O1 Ba1 Ba2 2_556 . 3_466 39.74(5) no
O3 Ba1 Ba2 . . 3_466 111.91(4) no
O3 Ba1 Ba2 2_556 . 3_466 80.78(4) no
O3 Ba1 Ba2 4_564 . 3_466 38.91(4) no
O3 Ba1 Ba2 3_567 . 3_466 132.56(4) no
Ba2 Ba1 Ba2 1_655 . 3_466 116.91(0) no
Ba2 Ba1 Ba2 . . 3_466 70.49(0) no
O2 Ba2 O2 4_464 . 3_567 62.58(9) no
O2 Ba2 O4 4_464 . . 169.72(7) no
O2 Ba2 O4 3_567 . . 109.70(6) no
O2 Ba2 O4 4_464 . 2_456 109.70(6) no
O2 Ba2 O4 3_567 . 2_456 169.72(7) no
O4 Ba2 O4 . . 2_456 78.76(9) no
O2 Ba2 O1 4_464 . 2_556 98.57(6) no
O2 Ba2 O1 3_567 . 2_556 66.19(6) no
O4 Ba2 O1 . . 2_556 83.40(7) no
O4 Ba2 O1 2_456 . 2_556 110.20(7) no
O2 Ba2 O1 4_464 . 1_455 66.19(6) no
O2 Ba2 O1 3_567 . 1_455 98.57(6) no
O4 Ba2 O1 . . 1_455 110.20(7) no
O4 Ba2 O1 2_456 . 1_455 83.40(7) no
O1 Ba2 O1 2_556 . 1_455 162.86(9) no
O2 Ba2 O3 4_464 . . 126.76(6) no
O2 Ba2 O3 3_567 . . 65.54(6) no
O4 Ba2 O3 . . . 44.42(6) no
O4 Ba2 O3 2_456 . . 123.19(6) no
O1 Ba2 O3 2_556 . . 70.11(6) no
O1 Ba2 O3 1_455 . . 111.86(6) no
O2 Ba2 O3 4_464 . 2_456 65.54(6) no
O2 Ba2 O3 3_567 . 2_456 126.76(6) no
O4 Ba2 O3 . . 2_456 123.19(6) no
O4 Ba2 O3 2_456 . 2_456 44.42(6) no
O1 Ba2 O3 2_556 . 2_456 111.86(6) no
O1 Ba2 O3 1_455 . 2_456 70.11(6) no
O3 Ba2 O3 . . 2_456 167.61(8) no
O2 Ba2 O1 4_464 . 4_464 44.21(6) no
O2 Ba2 O1 3_567 . 4_464 67.93(6) no
O4 Ba2 O1 . . 4_464 141.55(7) no
O4 Ba2 O1 2_456 . 4_464 101.84(6) no
O1 Ba2 O1 2_556 . 4_464 59.99(7) no
O1 Ba2 O1 1_455 . 4_464 108.03(6) no
O3 Ba2 O1 . . 4_464 121.64(6) no
O3 Ba2 O1 2_456 . 4_464 67.26(6) no
O2 Ba2 O1 4_464 . 3_567 67.93(6) no
O2 Ba2 O1 3_567 . 3_567 44.21(6) no
O4 Ba2 O1 . . 3_567 101.84(6) no
O4 Ba2 O1 2_456 . 3_567 141.55(7) no
O1 Ba2 O1 2_556 . 3_567 108.03(6) no
O1 Ba2 O1 1_455 . 3_567 59.99(7) no
O3 Ba2 O1 . . 3_567 67.26(6) no
O3 Ba2 O1 2_456 . 3_567 121.64(6) no
O1 Ba2 O1 4_464 . 3_567 100.52(8) no
O2 Ba2 C1 4_464 . 4_464 22.10(7) no
O2 Ba2 C1 3_567 . 4_464 59.68(7) no
O4 Ba2 C1 . . 4_464 160.84(7) no
O4 Ba2 C1 2_456 . 4_464 110.49(7) no
O1 Ba2 C1 2_556 . 4_464 77.66(7) no
O1 Ba2 C1 1_455 . 4_464 87.94(7) no
O3 Ba2 C1 . . 4_464 123.88(7) no
O3 Ba2 C1 2_456 . 4_464 67.87(6) no
O1 Ba2 C1 4_464 . 4_464 22.63(6) no
O1 Ba2 C1 3_567 . 4_464 81.50(6) no
O2 Ba2 C1 4_464 . 3_567 59.68(7) no
O2 Ba2 C1 3_567 . 3_567 22.10(7) no
O4 Ba2 C1 . . 3_567 110.49(7) no
O4 Ba2 C1 2_456 . 3_567 160.84(7) no
O1 Ba2 C1 2_556 . 3_567 87.94(7) no
O1 Ba2 C1 1_455 . 3_567 77.66(7) no
O3 Ba2 C1 . . 3_567 67.87(6) no
O3 Ba2 C1 2_456 . 3_567 123.88(7) no
O1 Ba2 C1 4_464 . 3_567 81.50(7) no
O1 Ba2 C1 3_567 . 3_567 22.63(6) no
C1 Ba2 C1 4_464 . 3_567 66.25(10) no
Ba1 OW H2 . . . 122.7(31) no
C1 O1 Ba1 . . . 113.8(2) no
C1 O1 Ba2 . . 1_655 132.0(2) no
Ba1 O1 Ba2 . . 1_655 97.47(7) no
C1 O1 Ba2 . . 3_567 87.0(2) no
Ba1 O1 Ba2 . . 3_567 104.90(7) no
Ba2 O1 Ba2 1_655 . 3_567 120.01(7) no
C1 O2 Ba1 . . 3_567 125.8(2) no
C1 O2 Ba2 . . 3_567 101.6(2) no
Ba1 O2 Ba2 3_567 . 3_567 103.33(7) no
C2 O3 Ba1 . . . 132.8(2) no
C2 O3 Ba1 . . 3_567 115.6(2) no
Ba1 O3 Ba1 . . 3_567 108.73(7) no
C2 O3 Ba2 . . . 91.4(2) no
Ba1 O3 Ba2 . . . 93.72(6) no
Ba1 O3 Ba2 3_567 . . 103.32(7) no
C2 O4 Ba2 . . . 101.4(2) no
O2 C1 O1 . . . 124.2(3) no
O2 C1 C3 . . . 117.1(3) no
O1 C1 C3 . . . 118.6(3) no
O2 C1 Ba2 . . 3_567 56.25(15) no
O1 C1 Ba2 . . 3_567 70.3(2) no
C3 C1 Ba2 . . 3_567 159.3(2) no
O4 C2 O3 . . . 122.3(3) no
O4 C2 C4 . . . 119.9(3) no
O3 C2 C4 . . . 117.8(3) no
O4 C2 Ba2 . . . 57.0(2) no
O3 C2 Ba2 . . . 65.8(2) no
C4 C2 Ba2 . . . 171.7(2) no
C5 C3 C4 7_567 . . 120.3(3) no
C5 C3 C1 7_567 . . 116.7(3) no
C4 C3 C1 . . . 122.9(3) no
C3 C4 C5 . . . 118.0(3) no
C3 C4 C2 . . . 122.8(2) no
C5 C4 C2 . . . 119.1(3) no
C3 C5 C4 7_567 . . 121.7(3) no
C3 C5 H1 7_567 . . 120.4(35) no
C4 C5 H1 . . . 117.9(35) no

loop_
_geom_bond_atom_site_label_1
_geom_bond_atom_site_label_2
_geom_bond_site_symmetry_1
_geom_bond_site_symmetry_2
_geom_bond_distance
_geom_bond_publ_flag
Ba1 O2 . 3_567 2.654(2) no
Ba1 O2 . 4_564 2.654(2) no
Ba1 OW . . 2.725(3) no
Ba1 O1 . . 2.798(2) no
Ba1 O1 . 2_556 2.798(2) no
Ba1 O3 . . 2.827(2) no
Ba1 O3 . 2_556 2.827(2) no
Ba1 O3 . 4_564 2.940(2) no
Ba1 O3 . 3_567 2.940(2) no
Ba1 Ba2 . 1_655 4.2646(2) no
Ba1 Ba2 . . 4.2646(2) no
Ba1 Ba2 . 3_466 4.6714(3) no
Ba2 O2 . 4_464 2.782(2) no
Ba2 O2 . 3_567 2.782(2) no
Ba2 O4 . . 2.826(2) no
Ba2 O4 . 2_456 2.826(2) no
Ba2 O1 . 2_556 2.875(2) no
Ba2 O1 . 1_455 2.875(2) no
Ba2 O3 . . 3.015(2) no
Ba2 O3 . 2_456 3.015(2) no
Ba2 O1 . 4_464 3.090(2) no
Ba2 O1 . 3_567 3.090(2) no
Ba2 C1 . 4_464 3.277(3) no
Ba2 C1 . 3_567 3.277(3) no
OW H2 . . 0.75(4) no
O1 C1 . . 1.262(4) no
O1 Ba2 . 1_655 2.875(2) no
O1 Ba2 . 3_567 3.090(2) no
O2 C1 . . 1.259(3) no
O2 Ba1 . 3_567 2.654(2) no
O2 Ba2 . 3_567 2.782(2) no
O3 C2 . . 1.284(3) no
O3 Ba1 . 3_567 2.940(2) no
O4 C2 . . 1.245(4) no
C1 C3 . . 1.510(4) no
C1 Ba2 . 3_567 3.277(3) no
C2 C4 . . 1.514(4) no
C3 C5 . 7_567 1.389(4) no
C3 C4 . . 1.395(4) no
C4 C5 . . 1.398(4) no
C5 C3 . 7_567 1.389(4) no
C5 H1 . . 0.72(4) no
